data_4327021
loop_
_publ_author_name
'Seok Jeong'
'Xiaokai Song'
'Sehyun Jeong'
'Minhak Oh'
'Xinfang Liu'
'Dongwook Kim'
'Dohyun Moon'
'Myoung Soo Lah'

_publ_section_title
;
 Metal-Organic Frameworks Based on Unprecedented Trinuclear and
 Pentanuclear Metal-Tetrazole Clusters as Secondary Building Units
;
_journal_name_full 'Inorganic Chemistry'
_journal_page_first 12133
_journal_page_last 12140
_journal_paper_doi 10.1021/ic201883f
_journal_volume 50
_journal_year 2011
_chemical_formula_sum 'C45 H41 Mn3 N27 O4'
_chemical_formula_weight 1188.87
_chemical_name_systematic
;
 ?
;
_space_group_IT_number 176
_symmetry_cell_setting hexagonal
_symmetry_space_group_name_Hall '-P 6c'
_symmetry_space_group_name_H-M 'P 63/m'
_atom_sites_solution_hydrogens geom
_atom_sites_solution_primary direct
_atom_sites_solution_secondary difmap
_audit_creation_method SHELXL-97
_cell_angle_alpha 90.00
_cell_angle_beta 90.00
_cell_angle_gamma 120.00
_cell_formula_units_Z 2
_cell_length_a 20.792(4)
_cell_length_b 20.792(4)
_cell_length_c 13.814(3)
_cell_measurement_reflns_used 5106
_cell_measurement_temperature 143(2)
_cell_measurement_theta_max 28.10
_cell_measurement_theta_min 2.26
_cell_volume 5171.8(18)
_computing_cell_refinement 'Bruker SAINT'
_computing_data_collection 'Bruker SMART'
_computing_data_reduction 'Bruker SAINT'
_computing_molecular_graphics 'ORTEP3, Diamond 3'
_computing_publication_material WinGX
_computing_structure_refinement 'Bruker SHELXTL'
_computing_structure_solution 'Bruker SHELXTL'
_diffrn_ambient_temperature 143(2)
_diffrn_measured_fraction_theta_full 0.969
_diffrn_measured_fraction_theta_max 0.969
_diffrn_measurement_device_type 'CCD area detector'
_diffrn_measurement_method 'phi and omega scans'
_diffrn_radiation_monochromator graphite
_diffrn_radiation_source 'fine-focus sealed tube'
_diffrn_radiation_type MoK\a
_diffrn_radiation_wavelength 0.71073
_diffrn_reflns_av_R_equivalents 0.0865
_diffrn_reflns_av_sigmaI/netI 0.0612
_diffrn_reflns_limit_h_max 27
_diffrn_reflns_limit_h_min -26
_diffrn_reflns_limit_k_max 27
_diffrn_reflns_limit_k_min -27
_diffrn_reflns_limit_l_max 15
_diffrn_reflns_limit_l_min -18
_diffrn_reflns_number 27598
_diffrn_reflns_theta_full 28.48
_diffrn_reflns_theta_max 28.48
_diffrn_reflns_theta_min 1.86
_exptl_absorpt_coefficient_mu 0.397
_exptl_absorpt_correction_T_max 0.8736
_exptl_absorpt_correction_T_min 0.8263
_exptl_absorpt_correction_type multi-scan
_exptl_absorpt_process_details 'Bruker SADABS'
_exptl_crystal_colour 'pale brown'
_exptl_crystal_density_diffrn 0.763
_exptl_crystal_description block
_exptl_crystal_F_000 1214
_exptl_crystal_size_max 0.50
_exptl_crystal_size_mid 0.40
_exptl_crystal_size_min 0.35
_platon_squeeze_details
;
;
_refine_diff_density_max 0.743
_refine_diff_density_min -0.667
_refine_diff_density_rms 0.065
_refine_ls_extinction_method none
_refine_ls_goodness_of_fit_ref 1.029
_refine_ls_hydrogen_treatment constr
_refine_ls_matrix_type full
_refine_ls_number_parameters 129
_refine_ls_number_reflns 4410
_refine_ls_number_restraints 0
_refine_ls_restrained_S_all 1.029
_refine_ls_R_factor_all 0.0943
_refine_ls_R_factor_gt 0.0629
_refine_ls_shift/su_max 0.001
_refine_ls_shift/su_mean 0.000
_refine_ls_structure_factor_coef Fsqd
_refine_ls_weighting_details 'calc w=1/[\s^2^(Fo^2^)+(0.0813P)^2^+1.0589P] where P=(Fo^2^+2Fc^2^)/3'
_refine_ls_weighting_scheme calc
_refine_ls_wR_factor_gt 0.1368
_refine_ls_wR_factor_ref 0.1488
_reflns_number_gt 3244
_reflns_number_total 4410
_reflns_threshold_expression >2sigma(I)
_cod_data_source_file ic201883f_si_001.cif
_cod_data_source_block 1
_cod_original_cell_volume 5172(2)
_cod_database_code 4327021

loop_
_symmetry_equiv_pos_as_xyz
'x, y, z'
'-y, x-y, z'
'-x+y, -x, z'
'-x, -y, z+1/2'
'y, -x+y, z+1/2'
'x-y, x, z+1/2'
'-x, -y, -z'
'y, -x+y, -z'
'x-y, x, -z'
'x, y, -z-1/2'
'-y, x-y, -z-1/2'
'-x+y, -x, -z-1/2'

loop_
_atom_site_label
_atom_site_type_symbol
_atom_site_fract_x
_atom_site_fract_y
_atom_site_fract_z
_atom_site_U_iso_or_equiv
_atom_site_adp_type
_atom_site_occupancy
_atom_site_symmetry_multiplicity
_atom_site_calc_flag
_atom_site_refinement_flags
Mn1 Mn 0.62052(2) 0.40103(2) 0.7500 0.01871(15) Uani 1 2 d S
O1M O 0.6667 0.3333 0.7500 0.076(2) Uani 1 6 d S
O1D O 0.57726(13) 0.47211(13) 0.7500 0.0306(5) Uani 1 2 d S
N1 N 0.77588(9) 0.45937(10) 0.63680(14) 0.0246(4) Uani 1 1 d .
N2 N 0.71739(9) 0.47118(10) 0.64401(14) 0.0267(4) Uani 1 1 d .
N3 N 0.72923(11) 0.52843(12) 0.59079(17) 0.0380(5) Uani 1 1 d .
N4 N 0.79582(12) 0.55576(12) 0.54645(18) 0.0402(5) Uani 1 1 d .
C1 C 0.96905(12) 0.46399(12) 0.50930(17) 0.0286(5) Uani 1 1 d .
C2 C 0.90055(12) 0.45795(12) 0.53560(17) 0.0279(5) Uani 1 1 d .
H2 H 0.8588 0.4103 0.5476 0.034 Uiso 1 1 calc R
C3 C 0.89329(12) 0.51983(12) 0.54406(18) 0.0286(5) Uani 1 1 d .
C4 C 0.95463(13) 0.59129(14) 0.5232(2) 0.0367(6) Uani 1 1 d .
H4 H 0.9492 0.6340 0.5273 0.044 Uiso 1 1 calc R
C5 C 1.02139(12) 0.59855(13) 0.4972(2) 0.0355(6) Uani 1 1 d .
H5 H 1.0621 0.6465 0.4832 0.043 Uiso 1 1 calc R
C6 C 0.82226(12) 0.51194(13) 0.57576(17) 0.0294(5) Uani 1 1 d .
N1D N 0.5636(4) 0.5741(3) 0.7500 0.0922(19) Uani 1 2 d S
C1D C 0.6064(3) 0.5416(3) 0.7500 0.0608(13) Uani 1 2 d S
H1D H 0.6590 0.5718 0.7500 0.073 Uiso 1 2 calc SR
C2D C 0.4823(5) 0.5260(6) 0.7500 0.123(3) Uani 1 2 d S
C3D C 0.6064(8) 0.6585(5) 0.7500 0.172(5) Uani 1 2 d S

loop_
_atom_site_aniso_label
_atom_site_aniso_U_11
_atom_site_aniso_U_22
_atom_site_aniso_U_33
_atom_site_aniso_U_23
_atom_site_aniso_U_13
_atom_site_aniso_U_12
Mn1 0.0122(2) 0.0127(2) 0.0318(3) 0.000 0.000 0.00664(17)
O1M 0.0121(12) 0.0121(12) 0.205(7) 0.000 0.000 0.0060(6)
O1D 0.0336(13) 0.0332(13) 0.0371(14) 0.000 0.000 0.0258(11)
N1 0.0175(8) 0.0277(9) 0.0323(11) 0.0025(8) 0.0053(8) 0.0140(7)
N2 0.0182(9) 0.0314(10) 0.0331(11) 0.0033(8) 0.0008(8) 0.0145(8)
N3 0.0242(10) 0.0400(12) 0.0532(14) 0.0203(10) 0.0094(10) 0.0185(9)
N4 0.0317(11) 0.0436(12) 0.0525(14) 0.0207(11) 0.0117(10) 0.0243(10)
C1 0.0260(11) 0.0277(11) 0.0310(13) 0.0085(10) 0.0089(9) 0.0127(10)
C2 0.0180(10) 0.0267(11) 0.0347(13) 0.0088(10) 0.0085(9) 0.0078(9)
C3 0.0203(10) 0.0301(12) 0.0351(13) 0.0108(10) 0.0102(9) 0.0125(9)
C4 0.0324(13) 0.0305(12) 0.0510(16) 0.0109(11) 0.0141(12) 0.0185(10)
C5 0.0238(11) 0.0283(12) 0.0500(16) 0.0076(11) 0.0139(11) 0.0096(10)
C6 0.0226(11) 0.0323(12) 0.0357(13) 0.0073(10) 0.0042(9) 0.0154(10)
N1D 0.203(6) 0.081(3) 0.048(2) 0.000 0.000 0.113(4)
C1D 0.094(4) 0.049(3) 0.057(3) 0.000 0.000 0.049(3)
C2D 0.139(6) 0.267(11) 0.063(4) 0.000 0.000 0.176(8)
C3D 0.391(16) 0.109(6) 0.103(6) 0.000 0.000 0.189(9)

loop_
_atom_type_symbol
_atom_type_description
_atom_type_scat_dispersion_real
_atom_type_scat_dispersion_imag
_atom_type_scat_source
C C 0.0033 0.0016 'International Tables Vol C Tables 4.2.6.8 and 6.1.1.4'
H H 0.0000 0.0000 'International Tables Vol C Tables 4.2.6.8 and 6.1.1.4'
N N 0.0061 0.0033 'International Tables Vol C Tables 4.2.6.8 and 6.1.1.4'
O O 0.0106 0.0060 'International Tables Vol C Tables 4.2.6.8 and 6.1.1.4'
Mn Mn 0.3368 0.7283 'International Tables Vol C Tables 4.2.6.8 and 6.1.1.4'

loop_
_geom_angle_atom_site_label_1
_geom_angle_atom_site_label_2
_geom_angle_atom_site_label_3
_geom_angle
_geom_angle_site_symmetry_1
_geom_angle_site_symmetry_3
O1M Mn1 O1D 178.24(7) . .
O1M Mn1 N1 83.35(4) . 11_657
O1D Mn1 N1 97.94(6) . 11_657
O1M Mn1 N1 83.35(4) . 2_655
O1D Mn1 N1 97.94(6) . 2_655
N1 Mn1 N1 84.85(9) 11_657 2_655
O1M Mn1 N2 82.83(5) . .
O1D Mn1 N2 95.81(7) . .
N1 Mn1 N2 165.79(7) 11_657 .
N1 Mn1 N2 96.80(7) 2_655 .
O1M Mn1 N2 82.83(5) . 10_557
O1D Mn1 N2 95.81(7) . 10_557
N1 Mn1 N2 96.81(7) 11_657 10_557
N1 Mn1 N2 165.79(7) 2_655 10_557
N2 Mn1 N2 78.20(10) . 10_557
Mn1 O1M Mn1 120.0 3_665 2_655
Mn1 O1M Mn1 119.998(1) 3_665 .
Mn1 O1M Mn1 120.0 2_655 .
C1D O1D Mn1 133.3(3) . .
C6 N1 N2 104.09(17) . .
C6 N1 Mn1 137.83(14) . 3_665
N2 N1 Mn1 116.19(13) . 3_665
N3 N2 N1 110.09(17) . .
N3 N2 Mn1 129.27(14) . .
N1 N2 Mn1 120.41(14) . .
N2 N3 N4 108.85(18) . .
C6 N4 N3 105.02(19) . .
C5 C1 C2 122.3(2) 7_766 .
C5 C1 C1 119.1(3) 7_766 7_766
C2 C1 C1 118.6(3) . 7_766
C3 C2 C1 121.1(2) . .
C2 C3 C4 120.0(2) . .
C2 C3 C6 119.7(2) . .
C4 C3 C6 120.2(2) . .
C5 C4 C3 120.0(2) . .
C4 C5 C1 121.1(2) . 7_766
N1 C6 N4 111.94(19) . .
N1 C6 C3 123.65(19) . .
N4 C6 C3 124.4(2) . .
C1D N1D C2D 118.5(5) . .
C1D N1D C3D 115.0(7) . .
C2D N1D C3D 126.5(7) . .
O1D C1D N1D 120.8(5) . .

loop_
_geom_bond_atom_site_label_1
_geom_bond_atom_site_label_2
_geom_bond_distance
_geom_bond_site_symmetry_2
Mn1 O1M 2.0622(6) .
Mn1 O1D 2.079(2) .
Mn1 N1 2.3181(19) 11_657
Mn1 N1 2.3182(19) 2_655
Mn1 N2 2.3217(19) .
Mn1 N2 2.3218(19) 10_557
O1M Mn1 2.0622(6) 3_665
O1M Mn1 2.0622(6) 2_655
O1D C1D 1.256(5) .
N1 C6 1.335(3) .
N1 N2 1.359(2) .
N1 Mn1 2.3181(19) 3_665
N2 N3 1.313(3) .
N3 N4 1.352(3) .
N4 C6 1.341(3) .
C1 C5 1.413(3) 7_766
C1 C2 1.413(3) .
C1 C1 1.427(4) 7_766
C2 C3 1.373(3) .
C3 C4 1.422(3) .
C3 C6 1.469(3) .
C4 C5 1.367(3) .
C5 C1 1.413(3) 7_766
N1D C1D 1.361(7) .
N1D C2D 1.473(10) .
N1D C3D 1.520(9) .

loop_
_platon_squeeze_void_nr
_platon_squeeze_void_average_x
_platon_squeeze_void_average_y
_platon_squeeze_void_average_z
_platon_squeeze_void_volume
_platon_squeeze_void_count_electrons
1 -0.003 -0.002 -0.010 3057.1 1031.5
